data_7028147
loop_
_publ_author_name
'Lindsell, W. Edward'
'Rosair, Georgina M.'
'Spence, Malcolm A.'

_publ_section_title
;
 Synthesis and characterisation of monocyclopentadienyl dithiolato
 complexes of niobium and tantalum; crystal structures of
 [Nb2(\m-O)(\m-\h2&#x2236;\h2-S2C2H4)(\h5-C5H4Me)2Cl4] and
 [Nb2(\m-\h1&#x2236;\h2-S2C2H4)2(\h5-C5H4Me)2O(S2C2H4)]&#x200A;&#x2020;
;
_journal_issue 19
_journal_name_full 'Journal of the Chemical Society, Dalton Transactions'
_journal_page_first 3281
_journal_paper_doi 10.1039/a804808h
_journal_year 1998
_chemical_formula_sum 'C19 H28 Cl2 Nb2 O S6'
_chemical_formula_weight 721.49
_chemical_name_systematic
; 
 ? 
;
_space_group_IT_number 2
_symmetry_cell_setting triclinic
_symmetry_space_group_name_Hall '-P 1'
_symmetry_space_group_name_H-M 'P -1'
_atom_sites_solution_hydrogens geom
_atom_sites_solution_primary direct
_atom_sites_solution_secondary difmap
_audit_creation_method SHELXL
_cell_angle_alpha 98.609(7)
_cell_angle_beta 96.039(9)
_cell_angle_gamma 90.532(5)
_cell_formula_units_Z 4
_cell_length_a 10.2778(7)
_cell_length_b 11.3022(8)
_cell_length_c 23.120(2)
_cell_measurement_reflns_used 31
_cell_measurement_temperature 293(2)
_cell_measurement_theta_max 12.51
_cell_measurement_theta_min 4.45
_cell_volume 2639.8(4)
_computing_cell_refinement 'Siemens XSCANS'
_computing_data_collection 'Siemens XSCANS'
_computing_data_reduction 'Siemens SHELXTL'
_computing_molecular_graphics 'Siemens SHELXTL'
_computing_publication_material 'Siemens SHELXTL'
_computing_structure_refinement 'SHELXL-93 (Sheldrick, 1993)'
_computing_structure_solution 'SHELXS-86 (Sheldrick, 1990)'
_diffrn_ambient_temperature 293(2)
_diffrn_measurement_device 'Siemens P4'
_diffrn_measurement_method '\w scans'
_diffrn_radiation_monochromator graphite
_diffrn_radiation_source 'fine-focus sealed tube'
_diffrn_radiation_type MoK\a
_diffrn_radiation_wavelength 0.71073
_diffrn_reflns_av_R_equivalents 0.0354
_diffrn_reflns_av_sigmaI/netI 0.0656
_diffrn_reflns_limit_h_max 12
_diffrn_reflns_limit_h_min -1
_diffrn_reflns_limit_k_max 13
_diffrn_reflns_limit_k_min -13
_diffrn_reflns_limit_l_max 27
_diffrn_reflns_limit_l_min -27
_diffrn_reflns_number 10987
_diffrn_reflns_theta_max 25.00
_diffrn_reflns_theta_min 1.79
_diffrn_standards_decay_% 9.70
_diffrn_standards_interval_count 97
_diffrn_standards_number 3
_exptl_absorpt_coefficient_mu 1.557
_exptl_absorpt_correction_T_max 0.6700
_exptl_absorpt_correction_T_min 0.4685
_exptl_absorpt_correction_type empirical
_exptl_crystal_colour red
_exptl_crystal_density_diffrn 1.815
_exptl_crystal_density_meas ?
_exptl_crystal_description block
_exptl_crystal_F_000 1448
_exptl_crystal_size_max 0.64
_exptl_crystal_size_mid 0.45
_exptl_crystal_size_min 0.36
_refine_diff_density_max 0.925
_refine_diff_density_min -0.700
_refine_diff_density_rms 0.111
_refine_ls_extinction_method none
_refine_ls_goodness_of_fit_all 1.025
_refine_ls_goodness_of_fit_obs 1.066
_refine_ls_hydrogen_treatment constr
_refine_ls_matrix_type full
_refine_ls_number_parameters 550
_refine_ls_number_reflns 9276
_refine_ls_number_restraints 3
_refine_ls_restrained_S_all 1.116
_refine_ls_restrained_S_obs 1.068
_refine_ls_R_factor_all 0.0809
_refine_ls_R_factor_obs 0.0459
_refine_ls_shift/esd_max -0.001
_refine_ls_shift/esd_mean 0.000
_refine_ls_structure_factor_coef Fsqd
_refine_ls_weighting_details 'w=1/[\s^2^(Fo^2^)+(0.0463P)^2^+2.1316P] where P=(Fo^2^+2Fc^2^)/3'
_refine_ls_weighting_scheme calc
_refine_ls_wR_factor_all 0.1198
_refine_ls_wR_factor_obs 0.0953
_reflns_number_observed 6563
_reflns_number_total 9279
_reflns_observed_criterion >2sigma(I)
_cod_data_source_file h804808sup1.cif
_cod_data_source_block 6
_cod_depositor_comments
;
The following automatic conversions were performed:

'_symmetry_cell_setting' value 'Triclinic' changed to 'triclinic'
according to /home/saulius/struct/CIF-dictionaries/cif_core.dic
dictionary named 'cif_core.dic' version 2.4.2 from 2011-04-26.

Automatic conversion script
Id: cif_fix_values 1891 2012-01-12 08:04:46Z andrius 

The following automatic conversions were performed:

'_exptl_crystal_density_meas' value 'not measured' was changed to '?'
- the value is perceived as not measured.

Automatic conversion script
Id: cif_fix_values 3008 2015-01-20 13:52:24Z robertas 

The following automatic conversions were performed:

'_refine_ls_weighting_scheme' value 'calc
w=1/[\s^2^(Fo^2^)+(0.0463P)^2^+2.1316P] where P=(Fo^2^+2Fc^2^)/3' was
changed to 'calc'. New tag '_refine_ls_weighting_details' was
created. The value of the new tag was set to
'w=1/[\s^2^(Fo^2^)+(0.0463P)^2^+2.1316P] where P=(Fo^2^+2Fc^2^)/3'.

Automatic conversion script
Id: cif_fix_values 3143 2015-03-26 13:38:13Z robertas 
;
_cod_original_sg_symbol_H-M P-1
_cod_database_code 7028147

loop_
_symmetry_equiv_pos_as_xyz
'x, y, z'
'-x, -y, -z'

loop_
_atom_site_aniso_label
_atom_site_aniso_U_11
_atom_site_aniso_U_22
_atom_site_aniso_U_33
_atom_site_aniso_U_23
_atom_site_aniso_U_13
_atom_site_aniso_U_12
Nb1 0.0303(3) 0.0260(3) 0.0279(3) 0.0022(2) 0.0007(2) 0.0059(2)
S1 0.0321(9) 0.0494(11) 0.0505(11) -0.0005(9) 0.0028(8) 0.0096(8)
O1 0.045(3) 0.048(3) 0.038(3) 0.004(2) -0.008(2) 0.009(2)
Nb2 0.0353(3) 0.0349(3) 0.0306(3) 0.0017(3) 0.0006(3) 0.0026(3)
S2 0.0462(10) 0.0273(9) 0.0386(9) 0.0029(7) 0.0027(8) 0.0079(8)
O2 0.036(3) 0.044(3) 0.041(3) -0.003(2) -0.001(2) -0.002(2)
Nb3 0.0257(3) 0.0381(3) 0.0275(3) 0.0013(3) 0.0025(2) 0.0013(3)
S3 0.0491(11) 0.0288(9) 0.0454(10) 0.0042(8) 0.0035(8) 0.0065(8)
Nb4 0.0233(3) 0.0264(3) 0.0289(3) 0.0027(2) 0.0009(2) 0.0005(2)
S4 0.0335(9) 0.0346(9) 0.0281(8) 0.0049(7) 0.0037(7) 0.0081(7)
S5 0.0546(12) 0.0426(11) 0.0560(12) 0.0030(9) 0.0100(10) -0.0117(9)
S6 0.0323(8) 0.0336(9) 0.0302(8) 0.0052(7) 0.0045(7) 0.0051(7)
C1 0.047(4) 0.046(5) 0.043(4) -0.004(3) 0.006(3) 0.022(4)
C2 0.053(5) 0.033(4) 0.059(5) -0.007(4) 0.005(4) 0.023(4)
C3 0.061(5) 0.040(4) 0.049(5) 0.013(4) 0.007(4) 0.003(4)
C4 0.047(4) 0.048(4) 0.037(4) 0.018(3) 0.000(3) 0.018(4)
C5 0.039(4) 0.049(5) 0.055(5) 0.010(4) 0.017(4) -0.002(3)
C6 0.043(4) 0.039(4) 0.036(4) 0.006(3) 0.010(3) 0.005(3)
S7 0.0262(8) 0.0429(10) 0.0428(10) 0.0031(8) -0.0007(7) -0.0074(7)
S8 0.0285(8) 0.0296(9) 0.0367(9) 0.0062(7) 0.0036(7) 0.0002(7)
S9 0.0353(9) 0.0357(10) 0.0583(12) 0.0140(9) 0.0009(8) 0.0072(8)
S10 0.0240(8) 0.0325(9) 0.0345(9) -0.0031(7) 0.0021(6) 0.0001(7)
S11 0.0317(9) 0.0398(10) 0.0423(10) 0.0106(8) 0.0012(7) 0.0066(8)
C11 0.061(5) 0.056(5) 0.025(4) 0.006(3) 0.000(3) -0.002(4)
S12 0.0219(7) 0.0315(9) 0.0345(8) 0.0051(7) 0.0027(6) -0.0002(6)
C12 0.045(4) 0.081(6) 0.022(3) -0.005(4) 0.002(3) 0.015(4)
C13 0.070(6) 0.041(4) 0.032(4) -0.008(3) -0.008(4) 0.014(4)
C14 0.052(5) 0.050(5) 0.033(4) -0.002(3) -0.009(3) -0.001(4)
C15 0.050(5) 0.054(5) 0.032(4) 0.007(3) -0.006(3) 0.012(4)
C16 0.101(8) 0.076(7) 0.061(6) 0.022(5) -0.008(5) 0.044(6)
C21 0.063(5) 0.046(5) 0.041(4) -0.007(4) 0.004(4) 0.018(4)
C22 0.080(6) 0.054(5) 0.032(4) -0.002(4) 0.010(4) 0.014(5)
C23 0.065(6) 0.066(6) 0.034(4) -0.012(4) -0.011(4) 0.013(5)
C24 0.067(6) 0.050(5) 0.050(5) -0.020(4) 0.003(4) -0.011(4)
C25 0.079(6) 0.037(4) 0.040(4) -0.013(3) -0.009(4) 0.015(4)
C26 0.152(12) 0.051(6) 0.097(9) -0.007(6) -0.019(8) 0.016(7)
C31 0.042(5) 0.112(8) 0.030(4) 0.010(5) 0.009(3) -0.002(5)
C32 0.049(5) 0.116(9) 0.032(4) 0.020(5) 0.004(4) -0.034(5)
C33 0.096(8) 0.066(6) 0.039(5) 0.019(4) 0.016(5) -0.009(6)
C34 0.049(5) 0.097(7) 0.035(4) 0.021(5) 0.009(4) 0.010(5)
C35 0.045(4) 0.090(7) 0.026(4) 0.003(4) 0.009(3) -0.004(4)
C36 0.095(8) 0.123(10) 0.048(6) -0.028(6) 0.004(5) -0.016(7)
C41 0.069(5) 0.048(5) 0.035(4) 0.012(4) 0.004(4) -0.003(4)
C42 0.038(4) 0.079(6) 0.028(4) 0.004(4) 0.008(3) -0.008(4)
C43 0.041(4) 0.057(5) 0.033(4) -0.001(3) 0.012(3) 0.014(4)
C44 0.046(4) 0.043(4) 0.028(3) -0.004(3) 0.005(3) 0.000(3)
C45 0.039(4) 0.049(4) 0.028(3) -0.004(3) 0.000(3) 0.002(3)
C46 0.056(5) 0.081(7) 0.045(5) -0.007(4) -0.015(4) 0.019(5)
C51 0.036(4) 0.034(4) 0.075(6) 0.000(4) 0.003(4) 0.010(3)
C52 0.042(4) 0.035(4) 0.062(5) -0.007(4) 0.002(4) 0.010(3)
C53 0.022(3) 0.051(5) 0.045(4) 0.008(3) 0.007(3) 0.006(3)
C54 0.029(3) 0.048(4) 0.039(4) 0.003(3) 0.009(3) 0.008(3)
C55 0.029(3) 0.046(4) 0.049(4) 0.008(3) 0.014(3) -0.009(3)
C56 0.039(4) 0.037(4) 0.054(5) 0.013(3) -0.001(3) -0.011(3)
C60 0.050(5) 0.055(5) 0.062(5) 0.006(4) -0.008(4) -0.006(4)
Cl1 0.0573(13) 0.102(2) 0.0517(13) 0.0117(13) 0.0025(10) -0.0112(13)
Cl2 0.094(2) 0.0584(15) 0.089(2) 0.0022(13) -0.0099(15) -0.0002(14)
Cl3 0.137(5) 0.100(4) 0.296(9) -0.059(5) -0.001(6) 0.024(4)
C61 0.164(16) 0.115(13) 0.144(14) -0.001(11) 0.046(12) 0.020(12)
Cl5 0.132(5) 0.175(6) 0.192(7) -0.010(5) 0.005(5) -0.006(5)
Cl4 0.281(15) 0.188(12) 0.210(12) 0.005(9) 0.155(11) 0.020(11)

loop_
_atom_site_label
_atom_site_type_symbol
_atom_site_fract_x
_atom_site_fract_y
_atom_site_fract_z
_atom_site_U_iso_or_equiv
_atom_site_thermal_displace_type
_atom_site_occupancy
_atom_site_calc_flag
_atom_site_refinement_flags
Nb1 Nb -0.23952(6) 0.16501(5) -0.46529(2) 0.02839(14) Uani 1 d .
S1 S -0.4566(2) 0.2119(2) -0.43523(9) 0.0449(5) Uani 1 d .
O1 O 0.1346(5) 0.2394(5) -0.3214(2) 0.0449(12) Uani 1 d .
C3 C -0.2039(8) -0.0428(7) -0.3666(3) 0.049(2) Uani 1 d .
H3B H -0.2863(8) -0.0291(7) -0.3501(3) 0.059 Uiso 1 calc R
H3C H -0.1738(8) -0.1208(7) -0.3593(3) 0.059 Uiso 1 calc R
Nb2 Nb 0.02825(6) 0.34509(6) -0.34405(3) 0.0341(2) Uani 1 d .
S2 S -0.2105(2) 0.3911(2) -0.42751(8) 0.0377(4) Uani 1 d .
O2 O 0.4616(4) 0.0440(4) -0.1661(2) 0.0414(12) Uani 1 d .
C4 C -0.1054(7) 0.0515(6) -0.3375(3) 0.043(2) Uani 1 d .
H4B H -0.0215(7) 0.0368(6) -0.3526(3) 0.052 Uiso 1 calc R
H4C H -0.0942(7) 0.0514(6) -0.2953(3) 0.052 Uiso 1 calc R
Nb3 Nb 0.51455(6) 0.19295(6) -0.14792(3) 0.03083(15) Uani 1 d .
S3 S -0.2287(2) -0.0405(2) -0.44547(8) 0.0413(4) Uani 1 d .
C5 C 0.1955(7) 0.3688(7) -0.4661(3) 0.047(2) Uani 1 d .
H5A H 0.2341(7) 0.4172(7) -0.4915(3) 0.056 Uiso 1 calc R
H5B H 0.2569(7) 0.3073(7) -0.4577(3) 0.056 Uiso 1 calc R
Nb4 Nb 0.72232(5) 0.23140(5) 0.00912(2) 0.02649(14) Uani 1 d .
S4 S -0.1673(2) 0.1946(2) -0.35387(7) 0.0320(4) Uani 1 d .
C6 C 0.0693(7) 0.3105(6) -0.4975(3) 0.039(2) Uani 1 d .
H6A H 0.0854(7) 0.2624(6) -0.5344(3) 0.047 Uiso 1 calc R
H6B H 0.0066(7) 0.3709(6) -0.5059(3) 0.047 Uiso 1 calc R
S5 S 0.1670(2) 0.4626(2) -0.39778(9) 0.0513(5) Uani 1 d .
C1 C -0.4364(7) 0.3411(7) -0.3784(3) 0.046(2) Uani 1 d .
H1A H -0.5213(7) 0.3678(7) -0.3679(3) 0.055 Uiso 1 calc R
H1B H -0.3864(7) 0.3200(7) -0.3436(3) 0.055 Uiso 1 calc R
S6 S 0.0065(2) 0.21641(15) -0.44863(7) 0.0319(4) Uani 1 d .
C2 C -0.3655(7) 0.4408(6) -0.4005(4) 0.050(2) Uani 1 d .
H2A H -0.3482(7) 0.5074(6) -0.3688(4) 0.060 Uiso 1 calc R
H2B H -0.4212(7) 0.4686(6) -0.4320(4) 0.060 Uiso 1 calc R
S7 S 0.9314(2) 0.3280(2) -0.00271(8) 0.0380(4) Uani 1 d .
S8 S 0.6435(2) 0.38514(15) -0.05830(7) 0.0315(4) Uani 1 d .
S9 S 0.8002(2) 0.0346(2) 0.02020(9) 0.0427(4) Uani 1 d .
S10 S 0.73736(15) 0.13558(15) -0.09855(7) 0.0313(4) Uani 1 d .
S11 S 0.3097(2) 0.2990(2) -0.13178(8) 0.0377(4) Uani 1 d .
C11 C -0.2245(8) 0.2231(7) -0.5615(3) 0.048(2) Uani 1 d .
H11A H -0.1791(8) 0.2952(7) -0.5688(3) 0.057 Uiso 1 calc R
S12 S 0.49162(15) 0.16723(15) -0.03859(7) 0.0293(3) Uani 1 d .
C12 C -0.1681(8) 0.1077(8) -0.5619(3) 0.051(2) Uani 1 d .
H12A H -0.0792(8) 0.0865(8) -0.5704(3) 0.061 Uiso 1 calc R
C13 C -0.2694(8) 0.0288(7) -0.5584(3) 0.050(2) Uani 1 d .
H13A H -0.2623(8) -0.0584(7) -0.5624(3) 0.060 Uiso 1 calc R
C14 C -0.3865(8) 0.0905(7) -0.5549(3) 0.047(2) Uani 1 d .
H14A H -0.4737(8) 0.0538(7) -0.5560(3) 0.056 Uiso 1 calc R
C15 C -0.3599(7) 0.2105(7) -0.5599(3) 0.046(2) Uani 1 d .
C16 C -0.4563(10) 0.3071(9) -0.5640(4) 0.079(3) Uani 1 d .
H16A H -0.4113(10) 0.3804(9) -0.5670(4) 0.118 Uiso 1 calc R
H16B H -0.5019(10) 0.3179(9) -0.5295(4) 0.118 Uiso 1 calc R
H16C H -0.5180(10) 0.2853(9) -0.5983(4) 0.118 Uiso 1 calc R
C21 C -0.1168(9) 0.4688(7) -0.2786(3) 0.051(2) Uani 1 d .
H21A H -0.2127(9) 0.4658(7) -0.2829(3) 0.062 Uiso 1 calc R
C22 C -0.0331(9) 0.4007(8) -0.2436(3) 0.056(2) Uani 1 d .
H22A H -0.0624(9) 0.3447(8) -0.2188(3) 0.067 Uiso 1 calc R
C23 C 0.0929(9) 0.4442(8) -0.2416(3) 0.058(2) Uani 1 d .
H23A H 0.1679(9) 0.4229(8) -0.2157(3) 0.070 Uiso 1 calc R
C24 C 0.0937(9) 0.5327(8) -0.2769(4) 0.059(2) Uani 1 d .
H24A H 0.1689(9) 0.5847(8) -0.2797(4) 0.071 Uiso 1 calc R
C25 C -0.0385(9) 0.5519(7) -0.2978(3) 0.055(2) Uani 1 d .
C26 C -0.0821(13) 0.6478(9) -0.3345(5) 0.104(4) Uani 1 d .
H26A H -0.0070(13) 0.6927(9) -0.3413(5) 0.156 Uiso 1 calc R
H26B H -0.1403(13) 0.7005(9) -0.3138(5) 0.156 Uiso 1 calc R
H26C H -0.1266(13) 0.6109(9) -0.3714(5) 0.156 Uiso 1 calc R
C31 C 0.6389(8) 0.1820(10) -0.2344(3) 0.061(3) Uani 1 d .
H31A H 0.7102(8) 0.1274(10) -0.2431(3) 0.073 Uiso 1 calc R
C32 C 0.6531(9) 0.2979(10) -0.2048(3) 0.065(3) Uani 1 d .
H32A H 0.7372(9) 0.3377(10) -0.1890(3) 0.078 Uiso 1 calc R
C33 C 0.5355(10) 0.3546(9) -0.2085(4) 0.065(3) Uani 1 d .
H33A H 0.5214(10) 0.4401(9) -0.1967(4) 0.079 Uiso 1 calc R
C34 C 0.4455(8) 0.2714(9) -0.2409(3) 0.059(2) Uani 1 d .
H34A H 0.3551(8) 0.2889(9) -0.2544(3) 0.071 Uiso 1 calc R
C35 C 0.5083(8) 0.1666(9) -0.2597(3) 0.054(2) Uani 1 d .
C36 C 0.4472(11) 0.0562(11) -0.2969(4) 0.093(4) Uani 1 d .
H36A H 0.5128(11) -0.0028(11) -0.3033(4) 0.140 Uiso 1 calc R
H36B H 0.4099(11) 0.0757(11) -0.3341(4) 0.140 Uiso 1 calc R
H36C H 0.3798(11) 0.0251(11) -0.2772(4) 0.140 Uiso 1 calc R
C41 C 0.7108(8) 0.1985(7) 0.1111(3) 0.050(2) Uani 1 d .
H41A H 0.7179(8) 0.1212(7) 0.1254(3) 0.060 Uiso 1 calc R
C42 C 0.5927(7) 0.2510(8) 0.0909(3) 0.049(2) Uani 1 d .
H42A H 0.5047(7) 0.2161(8) 0.0899(3) 0.058 Uiso 1 calc R
C43 C 0.6202(7) 0.3664(7) 0.0820(3) 0.044(2) Uani 1 d .
H43A H 0.5554(7) 0.4263(7) 0.0737(3) 0.053 Uiso 1 calc R
C44 C 0.7550(7) 0.3880(7) 0.0963(3) 0.040(2) Uani 1 d .
H44A H 0.7999(7) 0.4654(7) 0.0978(3) 0.047 Uiso 1 calc R
C45 C 0.8143(7) 0.2844(7) 0.1139(3) 0.040(2) Uani 1 d .
C46 C 0.9560(8) 0.2734(9) 0.1360(4) 0.064(3) Uani 1 d .
H46A H 0.9707(8) 0.1940(9) 0.1449(4) 0.096 Uiso 1 calc R
H46B H 0.9780(8) 0.3305(9) 0.1709(4) 0.096 Uiso 1 calc R
H46C H 1.0097(8) 0.2886(9) 0.1062(4) 0.096 Uiso 1 calc R
C51 C 0.8420(7) -0.0445(7) -0.0493(4) 0.049(2) Uani 1 d .
H51A H 0.9268(7) -0.0160(7) -0.0571(4) 0.059 Uiso 1 calc R
H51B H 0.8476(7) -0.1294(7) -0.0471(4) 0.059 Uiso 1 calc R
C52 C 0.7401(7) -0.0250(6) -0.0984(3) 0.048(2) Uani 1 d .
H52A H 0.6551(7) -0.0549(6) -0.0917(3) 0.057 Uiso 1 calc R
H52B H 0.7628(7) -0.0660(6) -0.1358(3) 0.057 Uiso 1 calc R
C53 C 0.2545(6) 0.2569(7) -0.0653(3) 0.039(2) Uani 1 d .
H53A H 0.1833(6) 0.3075(7) -0.0535(3) 0.047 Uiso 1 calc R
H53B H 0.2219(6) 0.1747(7) -0.0733(3) 0.047 Uiso 1 calc R
C54 C 0.3639(6) 0.2695(7) -0.0161(3) 0.038(2) Uani 1 d .
H54A H 0.3321(6) 0.2499(7) 0.0194(3) 0.046 Uiso 1 calc R
H54B H 0.3983(6) 0.3512(7) -0.0082(3) 0.046 Uiso 1 calc R
C55 C 0.9080(6) 0.3874(7) -0.0719(3) 0.040(2) Uani 1 d .
H55A H 0.9848(6) 0.4344(7) -0.0763(3) 0.049 Uiso 1 calc R
H55B H 0.8964(6) 0.3220(7) -0.1045(3) 0.049 Uiso 1 calc R
C56 C 0.7898(7) 0.4643(6) -0.0727(3) 0.043(2) Uani 1 d .
H56A H 0.7742(7) 0.4907(6) -0.1108(3) 0.052 Uiso 1 calc R
H56B H 0.8067(7) 0.5349(6) -0.0432(3) 0.052 Uiso 1 calc R
C60 C 0.1495(8) 0.0439(8) -0.2189(4) 0.057(2) Uani 1 d .
H60A H 0.1496(8) 0.1001(8) -0.2467(4) 0.068 Uiso 1 calc R
H60B H 0.2307(8) 0.0559(8) -0.1930(4) 0.068 Uiso 1 calc R
Cl1 Cl 0.0152(2) 0.0726(3) -0.17666(10) 0.0707(7) Uani 1 d .
Cl2 Cl 0.1412(3) -0.1035(2) -0.25734(13) 0.0827(8) Uani 1 d .
Cl3 Cl 0.6712(6) -0.3122(5) -0.1922(4) 0.188(3) Uani 0.75 d PD
C61 C 0.5359(13) -0.2426(13) -0.2269(6) 0.141(6) Uani 1 d D
Cl5 Cl 0.4436(6) -0.3468(7) -0.2718(3) 0.171(3) Uani 0.75 d PD
Cl4 Cl 0.6632(13) -0.2111(11) -0.2602(5) 0.220(6) Uani 0.50 d PD

loop_
_atom_type_symbol
_atom_type_description
_atom_type_scat_dispersion_real
_atom_type_scat_dispersion_imag
_atom_type_scat_source
C C 0.0033 0.0016 'International Tables Vol C Tables 4.2.6.8 and 6.1.1.4'
H H 0.0000 0.0000 'International Tables Vol C Tables 4.2.6.8 and 6.1.1.4'
S S 0.1246 0.1234 'International Tables Vol C Tables 4.2.6.8 and 6.1.1.4'
Nb Nb -2.0727 0.6215 'International Tables Vol C Tables 4.2.6.8 and 6.1.1.4'
O O 0.0106 0.0060 'International Tables Vol C Tables 4.2.6.8 and 6.1.1.4'
Cl Cl 0.1484 0.1585 'International Tables Vol C Tables 4.2.6.8 and 6.1.1.4'

loop_
_geom_angle_atom_site_label_1
_geom_angle_atom_site_label_2
_geom_angle_atom_site_label_3
_geom_angle
C12 Nb1 C11 34.3(3)
C12 Nb1 S3 91.6(2)
C11 Nb1 S3 124.2(2)
C12 Nb1 C13 33.0(3)
C11 Nb1 C13 55.1(3)
S3 Nb1 C13 70.9(2)
C12 Nb1 S1 131.0(2)
C11 Nb1 S1 109.2(2)
S3 Nb1 S1 98.72(7)
C13 Nb1 S1 107.6(2)
C12 Nb1 C14 55.5(3)
C11 Nb1 C14 55.0(3)
S3 Nb1 C14 87.7(2)
C13 Nb1 C14 33.1(2)
S1 Nb1 C14 77.1(2)
C12 Nb1 C15 55.4(2)
C11 Nb1 C15 32.9(2)
S3 Nb1 C15 120.0(2)
C13 Nb1 C15 54.3(3)
S1 Nb1 C15 78.5(2)
C14 Nb1 C15 32.7(2)
C12 Nb1 S6 76.7(2)
C11 Nb1 S6 84.1(2)
S3 Nb1 S6 98.01(6)
C13 Nb1 S6 104.8(2)
S1 Nb1 S6 146.86(6)
C14 Nb1 S6 132.1(2)
C15 Nb1 S6 116.5(2)
C12 Nb1 S4 144.6(2)
C11 Nb1 S4 149.8(2)
S3 Nb1 S4 77.97(6)
C13 Nb1 S4 147.9(2)
S1 Nb1 S4 84.30(6)
C14 Nb1 S4 154.5(2)
C15 Nb1 S4 156.6(2)
S6 Nb1 S4 71.52(5)
C12 Nb1 S2 113.2(2)
C11 Nb1 S2 84.5(2)
S3 Nb1 S2 149.25(6)
C13 Nb1 S2 139.4(2)
S1 Nb1 S2 79.07(7)
C14 Nb1 S2 120.9(2)
C15 Nb1 S2 89.9(2)
S6 Nb1 S2 71.99(6)
S4 Nb1 S2 71.28(6)
C1 S1 Nb1 107.0(3)
C2 C1 S1 109.5(5)
C1 C2 S2 111.7(5)
C4 C3 S3 110.6(5)
O1 Nb2 C22 91.4(3)
O1 Nb2 C24 105.0(3)
C22 Nb2 C24 54.1(3)
O1 Nb2 C23 81.3(3)
C22 Nb2 C23 32.3(3)
C24 Nb2 C23 32.4(3)
O1 Nb2 S5 102.6(2)
C22 Nb2 S5 127.5(2)
C24 Nb2 S5 73.5(2)
C23 Nb2 S5 99.9(2)
O1 Nb2 C21 124.6(2)
C22 Nb2 C21 33.3(3)
C24 Nb2 C21 54.0(3)
C23 Nb2 C21 54.0(3)
S5 Nb2 C21 114.7(2)
O1 Nb2 C25 134.5(2)
C22 Nb2 C25 53.7(3)
C24 Nb2 C25 32.8(3)
C23 Nb2 C25 53.5(3)
S5 Nb2 C25 83.2(2)
C21 Nb2 C25 31.7(3)
O1 Nb2 S4 90.8(2)
C22 Nb2 S4 83.1(2)
C24 Nb2 S4 133.9(2)
C23 Nb2 S4 113.8(2)
S5 Nb2 S4 145.37(7)
C21 Nb2 S4 81.2(2)
C25 Nb2 S4 109.9(2)
O1 Nb2 S6 87.3(2)
C22 Nb2 S6 153.6(2)
C24 Nb2 S6 151.0(2)
C23 Nb2 S6 167.8(2)
S5 Nb2 S6 78.27(6)
C21 Nb2 S6 137.9(2)
C25 Nb2 S6 137.3(2)
S4 Nb2 S6 70.52(5)
C2 S2 Nb1 106.7(3)
C3 C4 S4 107.1(5)
O2 Nb3 C32 125.2(3)
O2 Nb3 S11 102.9(2)
C32 Nb3 S11 111.7(3)
O2 Nb3 C31 92.6(3)
C32 Nb3 C31 32.7(3)
S11 Nb3 C31 127.7(2)
O2 Nb3 C33 132.1(3)
C32 Nb3 C33 32.4(3)
S11 Nb3 C33 79.9(2)
C31 Nb3 C33 54.3(3)
O2 Nb3 C34 101.3(3)
C32 Nb3 C34 53.2(3)
S11 Nb3 C34 74.2(2)
C31 Nb3 C34 53.7(3)
C33 Nb3 C34 32.5(3)
O2 Nb3 C35 79.6(3)
C32 Nb3 C35 53.2(3)
S11 Nb3 C35 101.7(2)
C31 Nb3 C35 32.4(2)
C33 Nb3 C35 53.6(3)
C34 Nb3 C35 32.0(3)
O2 Nb3 S10 92.4(2)
C32 Nb3 S10 82.8(2)
S11 Nb3 S10 144.98(6)
C31 Nb3 S10 82.0(2)
C33 Nb3 S10 112.6(2)
C34 Nb3 S10 133.7(2)
C35 Nb3 S10 112.0(2)
O2 Nb3 S12 86.2(2)
C32 Nb3 S12 140.0(2)
S11 Nb3 S12 79.13(6)
C31 Nb3 S12 152.4(2)
C33 Nb3 S12 139.7(2)
C34 Nb3 S12 153.3(2)
C35 Nb3 S12 165.7(2)
S10 Nb3 S12 70.56(5)
C3 S3 Nb1 110.2(3)
C6 C5 S5 111.1(5)
C42 Nb4 S9 96.0(2)
C42 Nb4 C43 33.2(3)
S9 Nb4 C43 126.0(2)
C42 Nb4 C41 33.9(3)
S9 Nb4 C41 70.9(2)
C43 Nb4 C41 55.6(3)
C42 Nb4 S7 131.0(2)
S9 Nb4 S7 98.81(6)
C43 Nb4 S7 106.5(2)
C41 Nb4 S7 111.7(2)
C42 Nb4 C44 54.8(3)
S9 Nb4 C44 117.3(2)
C43 Nb4 C44 33.2(2)
C41 Nb4 C44 54.9(3)
S7 Nb4 C44 77.1(2)
C42 Nb4 C45 55.9(2)
S9 Nb4 C45 84.1(2)
C43 Nb4 C45 55.8(2)
C41 Nb4 C45 33.5(2)
S7 Nb4 C45 79.6(2)
C44 Nb4 C45 33.2(2)
C42 Nb4 S12 76.2(2)
S9 Nb4 S12 97.40(6)
C43 Nb4 S12 87.4(2)
C41 Nb4 S12 101.8(2)
S7 Nb4 S12 145.96(6)
C44 Nb4 S12 120.6(2)
C45 Nb4 S12 131.9(2)
C42 Nb4 S10 145.9(2)
S9 Nb4 S10 77.72(6)
C43 Nb4 S10 150.9(2)
C41 Nb4 S10 146.8(2)
S7 Nb4 S10 82.95(6)
C44 Nb4 S10 156.4(2)
C45 Nb4 S10 152.5(2)
S12 Nb4 S10 71.56(5)
C42 Nb4 S8 108.3(2)
S9 Nb4 S8 149.62(7)
C43 Nb4 S8 82.8(2)
C41 Nb4 S8 138.4(2)
S7 Nb4 S8 79.03(6)
C44 Nb4 S8 91.9(2)
C45 Nb4 S8 124.5(2)
S12 Nb4 S8 71.95(5)
S10 Nb4 S8 71.93(5)
C4 S4 Nb1 106.3(2)
C4 S4 Nb2 108.6(2)
Nb1 S4 Nb2 102.11(6)
C5 C6 S6 106.9(5)
C5 S5 Nb2 107.7(2)
C6 S6 Nb1 116.6(2)
C6 S6 Nb2 106.2(2)
Nb1 S6 Nb2 101.69(6)
C55 S7 Nb4 106.7(2)
C56 S8 Nb4 106.6(2)
C51 S9 Nb4 110.9(3)
C52 S10 Nb3 109.8(2)
C52 S10 Nb4 106.0(3)
Nb3 S10 Nb4 100.68(6)
C53 S11 Nb3 107.0(2)
C15 C11 C12 108.4(7)
C15 C11 Nb1 77.1(4)
C12 C11 Nb1 72.5(4)
C54 S12 Nb4 114.6(2)
C54 S12 Nb3 105.0(2)
Nb4 S12 Nb3 100.28(6)
C13 C12 C11 106.5(7)
C13 C12 Nb1 74.3(4)
C11 C12 Nb1 73.2(4)
C12 C13 C14 109.8(7)
C12 C13 Nb1 72.7(4)
C14 C13 Nb1 74.4(4)
C13 C14 C15 107.8(7)
C13 C14 Nb1 72.4(4)
C15 C14 Nb1 75.8(4)
C14 C15 C11 107.4(7)
C14 C15 C16 127.0(8)
C11 C15 C16 125.6(8)
C14 C15 Nb1 71.5(4)
C11 C15 Nb1 70.1(4)
C16 C15 Nb1 124.8(5)
C25 C21 C22 107.3(8)
C25 C21 Nb2 75.5(5)
C22 C21 Nb2 71.2(4)
C23 C22 C21 108.1(8)
C23 C22 Nb2 74.6(5)
C21 C22 Nb2 75.5(4)
C22 C23 C24 108.9(8)
C22 C23 Nb2 73.1(4)
C24 C23 Nb2 73.5(4)
C23 C24 C25 107.7(8)
C23 C24 Nb2 74.1(5)
C25 C24 Nb2 76.5(4)
C21 C25 C24 107.8(8)
C21 C25 C26 127.3(9)
C24 C25 C26 124.8(10)
C21 C25 Nb2 72.9(4)
C24 C25 Nb2 70.6(4)
C26 C25 Nb2 122.3(6)
C32 C31 C35 107.0(9)
C32 C31 Nb3 72.7(4)
C35 C31 Nb3 76.9(4)
C33 C32 C31 110.2(8)
C33 C32 Nb3 75.3(5)
C31 C32 Nb3 74.6(5)
C32 C33 C34 106.2(9)
C32 C33 Nb3 72.4(5)
C34 C33 Nb3 73.8(5)
C33 C34 C35 109.8(8)
C33 C34 Nb3 73.7(5)
C35 C34 Nb3 76.6(5)
C34 C35 C31 106.6(8)
C34 C35 C36 126.7(8)
C31 C35 C36 126.6(9)
C34 C35 Nb3 71.4(4)
C31 C35 Nb3 70.7(4)
C36 C35 Nb3 120.4(6)
C42 C41 C45 107.8(7)
C42 C41 Nb4 71.3(4)
C45 C41 Nb4 74.6(4)
C43 C42 C41 108.9(7)
C43 C42 Nb4 74.2(4)
C41 C42 Nb4 74.7(4)
C42 C43 C44 107.7(7)
C42 C43 Nb4 72.7(4)
C44 C43 Nb4 74.9(4)
C43 C44 C45 109.7(7)
C43 C44 Nb4 71.9(4)
C45 C44 Nb4 74.2(4)
C44 C45 C41 105.9(7)
C44 C45 C46 126.2(7)
C41 C45 C46 127.8(8)
C44 C45 Nb4 72.5(4)
C41 C45 Nb4 71.9(4)
C46 C45 Nb4 124.2(5)
C52 C51 S9 110.2(5)
C51 C52 S10 106.1(5)
C54 C53 S11 111.1(5)
C53 C54 S12 107.9(5)
C56 C55 S7 109.7(5)
C55 C56 S8 112.2(5)
Cl2 C60 Cl1 111.4(5)
C61 Cl3 Cl4 49.9(5)
Cl4 C61 Cl5 108.3(10)
Cl4 C61 Cl3 74.3(8)
Cl5 C61 Cl3 109.1(8)
C61 Cl4 Cl3 55.8(6)

loop_
_geom_bond_atom_site_label_1
_geom_bond_atom_site_label_2
_geom_bond_distance
Nb1 C12 2.421(7)
Nb1 C11 2.432(7)
Nb1 S3 2.435(2)
Nb1 C13 2.441(7)
Nb1 S1 2.445(2)
Nb1 C14 2.466(7)
Nb1 C15 2.521(7)
Nb1 S6 2.565(2)
Nb1 S4 2.576(2)
Nb1 S2 2.577(2)
S1 C1 1.807(7)
C1 C2 1.515(11)
O1 Nb2 1.729(5)
S2 C2 1.834(7)
C3 C4 1.496(10)
C3 S3 1.818(7)
C4 S4 1.821(7)
Nb2 C22 2.463(7)
Nb2 C24 2.476(8)
Nb2 C23 2.483(7)
Nb2 S5 2.484(2)
Nb2 C21 2.519(7)
Nb2 C25 2.552(7)
Nb2 S4 2.590(2)
Nb2 S6 2.615(2)
O2 Nb3 1.741(5)
Nb3 C32 2.448(8)
Nb3 S11 2.466(2)
Nb3 C31 2.472(7)
Nb3 C33 2.484(8)
Nb3 C34 2.485(8)
Nb3 C35 2.550(7)
Nb3 S10 2.582(2)
Nb3 S12 2.622(2)
C5 C6 1.513(10)
C5 S5 1.818(7)
Nb4 C42 2.411(7)
Nb4 S9 2.412(2)
Nb4 C43 2.430(7)
Nb4 C41 2.455(7)
Nb4 S7 2.460(2)
Nb4 C44 2.468(7)
Nb4 C45 2.490(7)
Nb4 S12 2.558(2)
Nb4 S10 2.583(2)
Nb4 S8 2.584(2)
C6 S6 1.824(7)
S7 C55 1.819(7)
S8 C56 1.828(7)
S9 C51 1.813(8)
S10 C52 1.816(7)
S11 C53 1.818(7)
C11 C15 1.403(11)
C11 C12 1.431(11)
S12 C54 1.822(6)
C12 C13 1.382(11)
C13 C14 1.400(11)
C14 C15 1.406(11)
C15 C16 1.488(10)
C21 C25 1.383(12)
C21 C22 1.429(11)
C22 C23 1.375(12)
C23 C24 1.383(12)
C24 C25 1.423(12)
C25 C26 1.515(13)
C31 C32 1.383(13)
C31 C35 1.405(11)
C32 C33 1.374(13)
C33 C34 1.389(12)
C34 C35 1.388(12)
C35 C36 1.497(13)
C41 C42 1.421(11)
C41 C45 1.424(11)
C42 C43 1.381(11)
C43 C44 1.400(10)
C44 C45 1.419(10)
C45 C46 1.504(10)
C51 C52 1.506(10)
C53 C54 1.503(9)
C55 C56 1.501(10)
C60 Cl2 1.764(9)
C60 Cl1 1.778(9)
Cl3 C61 1.780(13)
Cl3 Cl4 2.073(14)
C61 Cl4 1.648(13)
C61 Cl5 1.663(13)
